data_1565557
loop_
_publ_author_name
'Wang, Pengcheng'
'Zhang, Liying'
'Zhu, Ziqian'
'Wu, Shujie'
'Shan, Liang'
'Fan, Yong'
'Wang, Li'
'Chen, Xiaodong'
'Xu, Jianing'

_publ_section_title
;
 Two three-dimensional Sc(III)-MOFs: Synthesis, crystal structure and
 catalytic property
;
_journal_name_full 'Inorganica Chimica Acta'
_journal_page_first 119304
_journal_paper_doi 10.1016/j.ica.2019.119304
_journal_volume 501
_journal_year 2020
_chemical_formula_moiety 'C12 H6 O16 Sc3'
_chemical_formula_sum 'C12 H6 O16 Sc3'
_chemical_formula_weight 541.05
_space_group_IT_number 176
_space_group_name_Hall '-P 6c'
_space_group_name_H-M_alt 'P 63/m'
_symmetry_cell_setting hexagonal
_symmetry_space_group_name_H-M 'P 63/m'
_atom_sites_solution_hydrogens geom
_atom_sites_solution_primary direct
_atom_sites_solution_secondary difmap
_audit_creation_method SHELXL-97
_cell_angle_alpha 90.00
_cell_angle_beta 90.00
_cell_angle_gamma 120.00
_cell_formula_units_Z 2
_cell_length_a 12.9522(18)
_cell_length_b 12.9522(18)
_cell_length_c 14.054(3)
_cell_measurement_reflns_used 4838
_cell_measurement_temperature 293(2)
_cell_measurement_theta_max 27.47
_cell_measurement_theta_min 3.15
_cell_volume 2041.8(6)
_computing_cell_refinement Process-auto
_computing_data_collection Process-auto
_computing_data_reduction Process-auto
_computing_molecular_graphics SHELXL-97
_computing_publication_material SHELXL-97
_computing_structure_refinement 'SHELXL-97 (Sheldrick, 1997)'
_computing_structure_solution 'SHELXS-97 (Sheldrick, 1990)'
_diffrn_ambient_temperature 293(2)
_diffrn_detector_area_resol_mean 10.0
_diffrn_measured_fraction_theta_full 0.994
_diffrn_measured_fraction_theta_max 0.994
_diffrn_measurement_device_type 'Rigaku RAXIS-RAPID'
_diffrn_measurement_method omega-scan
_diffrn_radiation_monochromator graphite
_diffrn_radiation_source 'fine-focus sealed tube'
_diffrn_radiation_type MoK\a
_diffrn_radiation_wavelength 0.71073
_diffrn_reflns_av_R_equivalents 0.1430
_diffrn_reflns_av_sigmaI/netI 0.0658
_diffrn_reflns_limit_h_max 16
_diffrn_reflns_limit_h_min -16
_diffrn_reflns_limit_k_max 16
_diffrn_reflns_limit_k_min -15
_diffrn_reflns_limit_l_max 17
_diffrn_reflns_limit_l_min -18
_diffrn_reflns_number 19669
_diffrn_reflns_theta_full 27.47
_diffrn_reflns_theta_max 27.47
_diffrn_reflns_theta_min 3.15
_diffrn_standards_decay_% 0
_diffrn_standards_interval_count 0
_diffrn_standards_interval_time 0
_diffrn_standards_number 0
_exptl_absorpt_coefficient_mu 0.523
_exptl_absorpt_correction_T_max 0.681
_exptl_absorpt_correction_T_min 0.594
_exptl_absorpt_correction_type empirical
_exptl_absorpt_process_details Process-auto
_exptl_crystal_colour colourless
_exptl_crystal_density_diffrn 0.880
_exptl_crystal_density_method 'not measured'
_exptl_crystal_description rod-shaped
_exptl_crystal_F_000 538
_exptl_crystal_size_max 0.5
_exptl_crystal_size_mid 0.4
_exptl_crystal_size_min 0.3
_refine_diff_density_max 0.663
_refine_diff_density_min -0.435
_refine_diff_density_rms 0.097
_refine_ls_extinction_method none
_refine_ls_goodness_of_fit_ref 1.113
_refine_ls_hydrogen_treatment mixed
_refine_ls_matrix_type full
_refine_ls_number_parameters 51
_refine_ls_number_reflns 1623
_refine_ls_number_restraints 0
_refine_ls_restrained_S_all 1.113
_refine_ls_R_factor_all 0.0870
_refine_ls_R_factor_gt 0.0632
_refine_ls_shift/su_max 0.018
_refine_ls_shift/su_mean 0.005
_refine_ls_structure_factor_coef Fsqd
_refine_ls_weighting_details 'calc w=1/[\s^2^(Fo^2^)+(0.1173P)^2^+0.5490P] where P=(Fo^2^+2Fc^2^)/3'
_refine_ls_weighting_scheme calc
_refine_ls_wR_factor_gt 0.1903
_refine_ls_wR_factor_ref 0.2030
_reflns_number_gt 1295
_reflns_number_total 1623
_reflns_threshold_expression >2sigma(I)
_cod_data_source_file ICA-2020-501-119304.cif
_cod_data_source_block m
_cod_depositor_comments
;
The following automatic conversions were performed:

data item '_chemical_melting_point' value 'not measured' was changed
to '?' -- the value is undefined or not given.

Automatic conversion script
Id: cif_fix_values 8738 2021-04-28 16:35:53Z antanas 
;
_cod_original_cell_volume 2041.8(8)
_cod_database_code 1565557

loop_
_symmetry_equiv_pos_as_xyz
'x, y, z'
'x-y, x, z+1/2'
'-y, x-y, z'
'-x, -y, z+1/2'
'-x+y, -x, z'
'y, -x+y, z+1/2'
'-x, -y, -z'
'-x+y, -x, -z-1/2'
'y, -x+y, -z'
'x, y, -z-1/2'
'x-y, x, -z'
'-y, x-y, -z-1/2'

loop_
_atom_site_label
_atom_site_type_symbol
_atom_site_fract_x
_atom_site_fract_y
_atom_site_fract_z
_atom_site_U_iso_or_equiv
_atom_site_adp_type
_atom_site_occupancy
_atom_site_symmetry_multiplicity
_atom_site_calc_flag
_atom_site_refinement_flags
_atom_site_disorder_assembly
_atom_site_disorder_group
Sc1 Sc 0.48820(7) 0.26659(7) 0.2500 0.0262(3) Uani 1 2 d S . .
O4 O 0.3025(3) 0.2022(4) 0.2500 0.0587(10) Uani 1 2 d S . .
O1 O 0.4577(2) 0.1403(2) 0.14251(16) 0.0440(7) Uani 1 1 d . . .
O2 O 0.4998(2) 0.3854(2) 0.14265(15) 0.0433(6) Uani 1 1 d . . .
O3 O 0.6667 0.3333 0.2500 0.0241(10) Uani 1 6 d S . .
C2 C 0.4717(3) 0.0220(3) 0.0220(2) 0.0436(9) Uani 1 1 d . . .
H2 H 0.3980 0.0058 -0.0017 0.052 Uiso 1 1 calc R . .
C1 C 0.5184(3) 0.0978(3) 0.1091(2) 0.0377(8) Uani 1 1 d . . .

loop_
_atom_site_aniso_label
_atom_site_aniso_U_11
_atom_site_aniso_U_22
_atom_site_aniso_U_33
_atom_site_aniso_U_23
_atom_site_aniso_U_13
_atom_site_aniso_U_12
Sc1 0.0277(5) 0.0294(5) 0.0218(5) 0.000 0.000 0.0145(3)
O4 0.0319(19) 0.060(2) 0.084(3) 0.000 0.000 0.0231(18)
O1 0.0410(13) 0.0482(15) 0.0405(13) -0.0195(10) -0.0092(10) 0.0206(11)
O2 0.0438(14) 0.0491(14) 0.0375(13) 0.0130(10) -0.0067(10) 0.0236(12)
O3 0.0277(15) 0.0277(15) 0.017(2) 0.000 0.000 0.0138(7)
C2 0.046(2) 0.046(2) 0.0381(19) -0.0188(15) -0.0124(15) 0.0219(16)
C1 0.0400(18) 0.0341(17) 0.0339(17) -0.0119(13) -0.0067(14) 0.0146(14)

loop_
_atom_type_symbol
_atom_type_description
_atom_type_scat_dispersion_real
_atom_type_scat_dispersion_imag
_atom_type_scat_source
C C 0.0033 0.0016 'International Tables Vol C Tables 4.2.6.8 and 6.1.1.4'
H H 0.0000 0.0000 'International Tables Vol C Tables 4.2.6.8 and 6.1.1.4'
N N 0.0061 0.0033 'International Tables Vol C Tables 4.2.6.8 and 6.1.1.4'
O O 0.0106 0.0060 'International Tables Vol C Tables 4.2.6.8 and 6.1.1.4'
Sc Sc 0.2519 0.3716 'International Tables Vol C Tables 4.2.6.8 and 6.1.1.4'

loop_
_geom_angle_atom_site_label_1
_geom_angle_atom_site_label_2
_geom_angle_atom_site_label_3
_geom_angle
_geom_angle_site_symmetry_1
_geom_angle_site_symmetry_3
O3 Sc1 O2 92.24(7) . 10_556
O3 Sc1 O2 92.24(7) . .
O2 Sc1 O2 91.48(14) 10_556 .
O3 Sc1 O1 93.58(7) . .
O2 Sc1 O1 174.18(10) 10_556 .
O2 Sc1 O1 88.34(10) . .
O3 Sc1 O1 93.58(7) . 10_556
O2 Sc1 O1 88.34(10) 10_556 10_556
O2 Sc1 O1 174.18(10) . 10_556
O1 Sc1 O1 91.25(14) . 10_556
O3 Sc1 O4 178.23(12) . .
O2 Sc1 O4 86.52(11) 10_556 .
O2 Sc1 O4 86.52(11) . .
O1 Sc1 O4 87.66(10) . .
O1 Sc1 O4 87.66(10) 10_556 .
O3 Sc1 Sc1 30.0 . 8_666
O2 Sc1 Sc1 71.67(7) 10_556 8_666
O2 Sc1 Sc1 71.67(7) . 8_666
O1 Sc1 Sc1 113.72(7) . 8_666
O1 Sc1 Sc1 113.72(7) 10_556 8_666
O4 Sc1 Sc1 148.23(12) . 8_666
O3 Sc1 Sc1 30.0 . 3_655
O2 Sc1 Sc1 112.48(7) 10_556 3_655
O2 Sc1 Sc1 112.48(7) . 3_655
O1 Sc1 Sc1 72.89(7) . 3_655
O1 Sc1 Sc1 72.89(7) 10_556 3_655
O4 Sc1 Sc1 151.77(12) . 3_655
Sc1 Sc1 Sc1 60.0 8_666 3_655
C1 O1 Sc1 133.7(2) . .
C1 O2 Sc1 136.3(2) 5_665 .
Sc1 O3 Sc1 120.0 3_655 8_666
Sc1 O3 Sc1 120.0 3_655 .
Sc1 O3 Sc1 120.0 8_666 .
C2 C2 C1 123.4(4) 7_655 .
C2 C2 H2 118.3 7_655 .
C1 C2 H2 118.3 . .
O2 C1 O1 125.1(3) 3_655 .
O2 C1 C2 117.7(3) 3_655 .
O1 C1 C2 117.3(3) . .

loop_
_geom_bond_atom_site_label_1
_geom_bond_atom_site_label_2
_geom_bond_distance
_geom_bond_site_symmetry_2
Sc1 O3 2.0229(8) .
Sc1 O2 2.107(2) 10_556
Sc1 O2 2.107(2) .
Sc1 O1 2.113(2) .
Sc1 O1 2.113(2) 10_556
Sc1 O4 2.115(3) .
Sc1 Sc1 3.5038(14) 8_666
Sc1 Sc1 3.5038(14) 3_655
O1 C1 1.255(4) .
O2 C1 1.246(4) 5_665
O3 Sc1 2.0229(8) 3_655
O3 Sc1 2.0229(8) 8_666
C2 C2 1.290(7) 7_655
C2 C1 1.494(4) .
C2 H2 0.9300 .
C1 O2 1.246(4) 3_655

loop_
_platon_squeeze_void_nr
_platon_squeeze_void_average_x
_platon_squeeze_void_average_y
_platon_squeeze_void_average_z
_platon_squeeze_void_volume
_platon_squeeze_void_count_electrons
1 -0.018 -0.012 -0.002 1257.9 -7.5
